data_8104914
loop_
_publ_author_name
'Manana, Pholani'
'Cuthbertson, Jarryd'
'Hosten, Eric C.'
'Betz, Richard'

_publ_section_title
;
 The crystal structure of 2,6-difluorophenol, C6H4F2O
;
_journal_issue 1
_journal_name_full 'Zeitschrift f\"ur Kristallographie - New Crystal Structures'
_journal_page_first 177
_journal_page_last 178
_journal_paper_doi 10.1515/ncrs-2020-0432
_journal_volume 236
_journal_year 2021
_chemical_formula_moiety 'C6 H4 F2 O'
_chemical_formula_sum 'C6 H4 F2 O'
_chemical_formula_weight 130.09
_chemical_name_common 2,6-difluorophenol
_chemical_name_systematic 2,6-difluorophenol
_space_group_IT_number 19
_space_group_name_Hall 'P 2ac 2ab'
_space_group_name_H-M_alt 'P 21 21 21'
_symmetry_cell_setting orthorhombic
_symmetry_Int_Tables_number 19
_symmetry_space_group_name_Hall 'P 2ac 2ab'
_symmetry_space_group_name_H-M 'P 21 21 21'
_atom_sites_solution_hydrogens difmap
_atom_sites_solution_primary SHELXS
_atom_sites_solution_secondary difmap
_cell_angle_alpha 90
_cell_angle_beta 90
_cell_angle_gamma 90
_cell_formula_units_Z 4
_cell_length_a 4.9287(5)
_cell_length_b 10.1752(8)
_cell_length_c 10.9156(10)
_cell_measurement_reflns_used 3952
_cell_measurement_temperature 200(2)
_cell_measurement_theta_max 28.17
_cell_measurement_theta_min 2.74
_cell_volume 547.42(9)
_computing_cell_refinement 'SAINT [1]'
_computing_data_collection 'APEX2 [1]'
_computing_data_reduction 'SAINT [1]'
_computing_molecular_graphics 'ORTEP3 [3], Mercury [4]'
_computing_publication_material 'SHELXL-97 [2], PLATON [5]'
_computing_structure_refinement 'SHELXL-97 [2]'
_computing_structure_solution 'SHELXS-97 [2]'
_diffrn_ambient_temperature 200(2)
_diffrn_measured_fraction_theta_full 1.000
_diffrn_measured_fraction_theta_max 0.998
_diffrn_measurement_device_type 'Bruker APEX-II CCD'
_diffrn_measurement_method '\f and \w scans'
_diffrn_radiation_monochromator graphite
_diffrn_radiation_type MoK\a
_diffrn_radiation_wavelength 0.71073
_diffrn_reflns_av_R_equivalents 0.0137
_diffrn_reflns_av_unetI/netI 0.0105
_diffrn_reflns_Laue_measured_fraction_full 1.000
_diffrn_reflns_Laue_measured_fraction_max 0.998
_diffrn_reflns_limit_h_max 6
_diffrn_reflns_limit_h_min -6
_diffrn_reflns_limit_k_max 13
_diffrn_reflns_limit_k_min -13
_diffrn_reflns_limit_l_max 14
_diffrn_reflns_limit_l_min -14
_diffrn_reflns_number 5425
_diffrn_reflns_point_group_measured_fraction_full 1.000
_diffrn_reflns_point_group_measured_fraction_max 0.996
_diffrn_reflns_theta_full 25.242
_diffrn_reflns_theta_max 28.356
_diffrn_reflns_theta_min 2.737
_exptl_absorpt_coefficient_mu 0.151
_exptl_absorpt_correction_T_max 1.0000
_exptl_absorpt_correction_T_min 0.8968
_exptl_absorpt_correction_type numerical
_exptl_absorpt_process_details
;                                                              
SADABS (Bruker, 2008) 
;
_exptl_crystal_colour colourless
_exptl_crystal_density_diffrn 1.578
_exptl_crystal_description block
_exptl_crystal_F_000 264
_exptl_crystal_size_max 0.539
_exptl_crystal_size_mid 0.515
_exptl_crystal_size_min 0.48
_refine_diff_density_max 0.182
_refine_diff_density_min -0.163
_refine_diff_density_rms 0.030
_refine_ls_abs_structure_details
;
 Flack x determined using 504 quotients [(I+)-(I-)]/[(I+)+(I-)]
 (Parsons, Flack and Wagner, Acta Cryst. B69 (2013) 249-259).
;
_refine_ls_abs_structure_Flack -0.09(14)
_refine_ls_extinction_coef .
_refine_ls_extinction_method none
_refine_ls_goodness_of_fit_ref 1.094
_refine_ls_hydrogen_treatment refall
_refine_ls_matrix_type full
_refine_ls_number_parameters 98
_refine_ls_number_reflns 1357
_refine_ls_number_restraints 0
_refine_ls_restrained_S_all 1.094
_refine_ls_R_factor_all 0.0264
_refine_ls_R_factor_gt 0.0248
_refine_ls_shift/su_max 0.000
_refine_ls_shift/su_mean 0.000
_refine_ls_structure_factor_coef Fsqd
_refine_ls_weighting_details 'w=1/[\s^2^(Fo^2^)+(0.0379P)^2^+0.0676P] where P=(Fo^2^+2Fc^2^)/3'
_refine_ls_weighting_scheme calc
_refine_ls_wR_factor_gt 0.0688
_refine_ls_wR_factor_ref 0.0705
_reflns_Friedel_coverage 0.655
_reflns_Friedel_fraction_full 1.000
_reflns_Friedel_fraction_max 0.994
_reflns_number_gt 1290
_reflns_number_total 1357
_reflns_threshold_expression 'I > 2\s(I)'
_cod_data_source_file suppl_j_ncrs-2020-0432_suppl.cif
_cod_data_source_block g
_cod_depositor_comments
;
The following automatic conversions were performed:

data item '_symmetry_cell_setting' value 'Orthorhombic' was changed
to 'orthorhombic' in accordance with the built-in table derived from
the CIF Core dictionary named 'cif_core.dic' version 2.4.5 last
updated on 2014-11-21.

Automatic conversion script
Id: cif_fix_values 8738 2021-04-28 16:35:53Z antanas 
;
_cod_original_sg_symbol_H-M 'P2(1)2(1)2(1) '
_cod_database_code 8104914
_shelx_space_group_comment
;
The symmetry employed for this shelxl refinement is uniquely defined
by the following loop, which should always be used as a source of
symmetry information in preference to the above space-group names.
They are only intended as comments.
;

loop_
_symmetry_equiv_pos_as_xyz
'x, y, z'
'-x+1/2, -y, z+1/2'
'-x, y+1/2, -z+1/2'
'x+1/2, -y+1/2, -z'

loop_
_atom_site_label
_atom_site_type_symbol
_atom_site_fract_x
_atom_site_fract_y
_atom_site_fract_z
_atom_site_U_iso_or_equiv
_atom_site_adp_type
_atom_site_occupancy
_atom_site_site_symmetry_order
_atom_site_calc_flag
_atom_site_refinement_flags_posn
_atom_site_refinement_flags_adp
_atom_site_refinement_flags_occupancy
_atom_site_disorder_assembly
_atom_site_disorder_group
F1 F 0.2083(2) 0.49910(11) 0.54795(10) 0.0461(3) Uani 1 1 d . . . . .
F2 F 0.9445(2) 0.63057(11) 0.30789(10) 0.0438(3) Uani 1 1 d . . . . .
O1 O 0.5649(2) 0.68580(11) 0.48661(11) 0.0350(3) Uani 1 1 d . . . . .
H1 H 0.711(6) 0.723(3) 0.484(2) 0.059(7) Uiso 1 1 d . . . . .
C1 C 0.5775(3) 0.56673(14) 0.42963(12) 0.0263(3) Uani 1 1 d . . . . .
C2 C 0.3940(3) 0.46969(15) 0.46046(13) 0.0306(3) Uani 1 1 d . . . . .
C3 C 0.3923(4) 0.34802(15) 0.40540(16) 0.0371(4) Uani 1 1 d . . . . .
H3 H 0.267(5) 0.286(2) 0.428(2) 0.051(6) Uiso 1 1 d . . . . .
C4 C 0.5833(4) 0.32147(16) 0.31579(16) 0.0389(4) Uani 1 1 d . . . . .
H4 H 0.591(5) 0.235(2) 0.271(2) 0.052(6) Uiso 1 1 d . . . . .
C5 C 0.7712(4) 0.41559(16) 0.28131(14) 0.0355(3) Uani 1 1 d . . . . .
H5 H 0.901(5) 0.401(2) 0.223(2) 0.049(6) Uiso 1 1 d . . . . .
C6 C 0.7636(3) 0.53635(13) 0.33867(13) 0.0291(3) Uani 1 1 d . . . . .

loop_
_atom_site_aniso_label
_atom_site_aniso_U_11
_atom_site_aniso_U_22
_atom_site_aniso_U_33
_atom_site_aniso_U_23
_atom_site_aniso_U_13
_atom_site_aniso_U_12
F1 0.0372(5) 0.0512(6) 0.0498(6) -0.0056(5) 0.0152(4) -0.0050(5)
F2 0.0416(6) 0.0381(5) 0.0516(6) -0.0003(4) 0.0139(5) -0.0082(4)
O1 0.0309(6) 0.0294(5) 0.0447(6) -0.0108(4) 0.0044(5) -0.0002(5)
C1 0.0255(6) 0.0243(6) 0.0290(6) -0.0026(5) -0.0036(5) 0.0028(5)
C2 0.0250(7) 0.0337(7) 0.0332(7) -0.0009(5) 0.0003(5) 0.0007(6)
C3 0.0331(8) 0.0296(7) 0.0487(9) -0.0002(6) -0.0040(7) -0.0054(7)
C4 0.0406(8) 0.0301(7) 0.0461(9) -0.0107(6) -0.0066(7) 0.0022(7)
C5 0.0356(8) 0.0381(8) 0.0329(7) -0.0081(6) 0.0000(6) 0.0054(7)
C6 0.0265(7) 0.0292(7) 0.0315(6) 0.0009(5) 0.0001(5) 0.0005(6)

loop_
_atom_type_symbol
_atom_type_description
_atom_type_scat_dispersion_real
_atom_type_scat_dispersion_imag
_atom_type_scat_source
C C 0.0033 0.0016 'International Tables Vol C Tables 4.2.6.8 and 6.1.1.4'
H H 0.0000 0.0000 'International Tables Vol C Tables 4.2.6.8 and 6.1.1.4'
O O 0.0106 0.0060 'International Tables Vol C Tables 4.2.6.8 and 6.1.1.4'
F F 0.0171 0.0103 'International Tables Vol C Tables 4.2.6.8 and 6.1.1.4'

loop_
_geom_angle_atom_site_label_1
_geom_angle_atom_site_label_2
_geom_angle_atom_site_label_3
_geom_angle
_geom_angle_site_symmetry_1
_geom_angle_site_symmetry_3
C1 O1 H1 110.7(18) . .
O1 C1 C2 119.64(13) . .
O1 C1 C6 123.71(13) . .
C2 C1 C6 116.65(12) . .
F1 C2 C3 120.12(14) . .
F1 C2 C1 117.13(13) . .
C3 C2 C1 122.75(14) . .
C2 C3 C4 118.68(15) . .
C2 C3 H3 120.0(14) . .
C4 C3 H3 121.3(14) . .
C3 C4 C5 120.80(14) . .
C3 C4 H4 122.6(13) . .
C5 C4 H4 116.6(13) . .
C6 C5 C4 118.34(15) . .
C6 C5 H5 118.7(14) . .
C4 C5 H5 123.0(14) . .
F2 C6 C5 120.08(13) . .
F2 C6 C1 117.14(12) . .
C5 C6 C1 122.78(14) . .

loop_
_geom_bond_atom_site_label_1
_geom_bond_atom_site_label_2
_geom_bond_distance
_geom_bond_site_symmetry_2
F1 C2 1.3563(18) .
F2 C6 1.3514(17) .
O1 C1 1.3634(16) .
O1 H1 0.81(3) .
C1 C2 1.381(2) .
C1 C6 1.3865(19) .
C2 C3 1.376(2) .
C3 C4 1.384(3) .
C3 H3 0.92(2) .
C4 C5 1.384(3) .
C4 H4 1.01(2) .
C5 C6 1.380(2) .
C5 H5 0.92(2) .

loop_
_geom_hbond_atom_site_label_D
_geom_hbond_atom_site_label_H
_geom_hbond_atom_site_label_A
_geom_hbond_distance_DH
_geom_hbond_distance_HA
_geom_hbond_distance_DA
_geom_hbond_angle_DHA
_geom_hbond_site_symmetry_A
O1 H1 O1 0.81(3) 2.01(3) 2.8045(11) 169(3) 4_566

loop_
_geom_torsion_atom_site_label_1
_geom_torsion_atom_site_label_2
_geom_torsion_atom_site_label_3
_geom_torsion_atom_site_label_4
_geom_torsion
_geom_torsion_site_symmetry_1
_geom_torsion_site_symmetry_2
_geom_torsion_site_symmetry_3
_geom_torsion_site_symmetry_4
O1 C1 C2 F1 -0.2(2) . . . .
C6 C1 C2 F1 -178.97(13) . . . .
O1 C1 C2 C3 178.98(14) . . . .
C6 C1 C2 C3 0.2(2) . . . .
F1 C2 C3 C4 179.51(15) . . . .
C1 C2 C3 C4 0.3(2) . . . .
C2 C3 C4 C5 -0.5(3) . . . .
C3 C4 C5 C6 0.1(2) . . . .
C4 C5 C6 F2 179.72(15) . . . .
C4 C5 C6 C1 0.5(2) . . . .
O1 C1 C6 F2 1.4(2) . . . .
C2 C1 C6 F2 -179.91(13) . . . .
O1 C1 C6 C5 -179.34(14) . . . .
C2 C1 C6 C5 -0.6(2) . . . .
